data_2207283
loop_
_publ_author_name
'Guo-Wu Rao'
'Wei-Xiao Hu'

_publ_section_title
;
 Diethyl 1,4-dihydro-1,2,4,5-tetrazine-3,6-dicarboxylate
;
_journal_coeditor_code LH6491
_journal_issue 11
_journal_name_full 'Acta Crystallographica Section E'
_journal_page_first o3664
_journal_page_last o3665
_journal_paper_doi 10.1107/S1600536805030485
_journal_volume 61
_journal_year 2005
_chemical_formula_iupac 'C8 H12 N4 O4'
_chemical_formula_moiety 'C8 H12 N4 O4'
_chemical_formula_sum 'C8 H12 N4 O4'
_chemical_formula_weight 228.22
_chemical_melting_point 374.5(5)
_chemical_name_systematic
;
Diethyl 1,4-dihydro-1,2,4,5-tetrazine-3,6-dicarboxylate
;
_space_group_IT_number 14
_symmetry_cell_setting monoclinic
_symmetry_space_group_name_Hall '-P 2ybc'
_symmetry_space_group_name_H-M 'P 1 21/c 1'
_atom_sites_solution_hydrogens geom
_atom_sites_solution_primary direct
_atom_sites_solution_secondary difmap
_audit_creation_method SHELXL-97
_cell_angle_alpha 90.00
_cell_angle_beta 109.090(17)
_cell_angle_gamma 90.00
_cell_formula_units_Z 4
_cell_length_a 8.4740(10)
_cell_length_b 13.4510(15)
_cell_length_c 10.159(3)
_cell_measurement_reflns_used 25
_cell_measurement_temperature 298(2)
_cell_measurement_theta_max 12.76
_cell_measurement_theta_min 10.08
_cell_volume 1094.3(4)
_computing_cell_refinement 'CAD-4 EXPRESS'
_computing_data_collection 'CAD-4 EXPRESS (Enraf--Nonius, 1994)'
_computing_data_reduction 'XCAD-4 (Harms & Wocadlo, 1995)'
_computing_molecular_graphics 'ORTEP-3 for Windows (Version 1.05; Farrugia, 1997)'
_computing_publication_material 'WinGX (Farrugia, 1999)'
_computing_structure_refinement 'SHELXL97 (Sheldrick, 1997)'
_computing_structure_solution 'SHELXS97 (Sheldrick, 1997)'
_diffrn_ambient_temperature 298(2)
_diffrn_measured_fraction_theta_full 1.000
_diffrn_measured_fraction_theta_max 1.000
_diffrn_measurement_device_type 'Enraf--Nonius CAD-4'
_diffrn_measurement_method \w/2\q
_diffrn_radiation_monochromator graphite
_diffrn_radiation_source 'fine-focus sealed tube'
_diffrn_radiation_type MoK\a
_diffrn_radiation_wavelength 0.71073
_diffrn_reflns_av_R_equivalents 0.0144
_diffrn_reflns_av_sigmaI/netI 0.0282
_diffrn_reflns_limit_h_max 9
_diffrn_reflns_limit_h_min -10
_diffrn_reflns_limit_k_max 16
_diffrn_reflns_limit_k_min -1
_diffrn_reflns_limit_l_max 12
_diffrn_reflns_limit_l_min 0
_diffrn_reflns_number 2262
_diffrn_reflns_theta_full 25.17
_diffrn_reflns_theta_max 25.17
_diffrn_reflns_theta_min 2.54
_diffrn_standards_decay_% 0.3
_diffrn_standards_interval_time 60
_diffrn_standards_number 3
_exptl_absorpt_coefficient_mu 0.113
_exptl_absorpt_correction_T_max 0.9833
_exptl_absorpt_correction_T_min 0.9614
_exptl_absorpt_correction_type multi-scan
_exptl_absorpt_process_details '(ABSCOR; Higashi, 1995)'
_exptl_crystal_colour orange
_exptl_crystal_density_diffrn 1.385
_exptl_crystal_density_method 'not measured'
_exptl_crystal_description Block
_exptl_crystal_F_000 480
_exptl_crystal_size_max 0.35
_exptl_crystal_size_mid 0.30
_exptl_crystal_size_min 0.15
_refine_diff_density_max 0.394
_refine_diff_density_min -0.257
_refine_ls_extinction_method none
_refine_ls_goodness_of_fit_ref 1.028
_refine_ls_hydrogen_treatment constr
_refine_ls_matrix_type full
_refine_ls_number_parameters 183
_refine_ls_number_reflns 1954
_refine_ls_number_restraints 11
_refine_ls_restrained_S_all 1.035
_refine_ls_R_factor_all 0.0980
_refine_ls_R_factor_gt 0.0496
_refine_ls_shift/su_max 0.002
_refine_ls_shift/su_mean 0.000
_refine_ls_structure_factor_coef Fsqd
_refine_ls_weighting_details 'calc w = 1/[\s^2^(Fo^2^)+(0.0895P)^2^+0.3801P] where P = (Fo^2^+2Fc^2^)/3'
_refine_ls_weighting_scheme calc
_refine_ls_wR_factor_gt 0.1389
_refine_ls_wR_factor_ref 0.1692
_reflns_number_gt 1165
_reflns_number_total 1954
_reflns_threshold_expression I>2\s(I)
_cod_data_source_file lh6491.cif
_cod_data_source_block I
_cod_depositor_comments
;
The following automatic conversions were performed:

'_chemical_melting_point' value '374-375' was changed to '374.5(5)' -
the average value was taken and precision was estimated.

Automatic conversion script
Id: cif_fix_values 1646 2011-03-28 12:23:43Z adriana 

The following automatic conversions were performed:

'_chemical_melting_point' value '374-375' was changed to '374.5(5)' -
the average value was taken and precision was estimated.

Automatic conversion script
Id: cif_fix_values 1715 2011-07-08 13:25:40Z adriana 
;
_cod_original_sg_symbol_H-M 'P 21/c'
_cod_database_code 2207283
_cod_database_fobs_code 2207283

loop_
_symmetry_equiv_pos_as_xyz
'x, y, z'
'-x, y+1/2, -z+1/2'
'-x, -y, -z'
'x, -y-1/2, z-1/2'

loop_
_atom_site_label
_atom_site_fract_x
_atom_site_fract_y
_atom_site_fract_z
_atom_site_U_iso_or_equiv
_atom_site_adp_type
_atom_site_calc_flag
_atom_site_refinement_flags
_atom_site_occupancy
_atom_site_disorder_assembly
_atom_site_disorder_group
_atom_site_type_symbol
O1 0.7357(3) 0.61761(18) 0.0420(2) 0.0871(8) Uani d . 1 A . O
O3 0.8615(4) 1.08332(17) 0.3472(2) 0.0915(8) Uani d . 1 . . O
O4 0.7479(3) 1.09764(15) 0.1173(2) 0.0794(7) Uani d D 1 . . O
N1 0.8760(3) 0.80892(16) 0.0889(2) 0.0529(6) Uani d D 1 . . N
N2 0.8244(3) 0.90866(16) 0.0856(2) 0.0546(6) Uani d . 1 . . N
N4 0.9291(3) 0.88550(17) 0.3253(2) 0.0632(7) Uani d D 1 . . N
N5 0.8646(3) 0.78761(17) 0.3128(2) 0.0632(7) Uani d . 1 . . N
C6 0.8434(3) 0.7521(2) 0.1916(2) 0.0533(7) Uani d . 1 A . C
C3 0.8551(3) 0.9437(2) 0.2077(2) 0.0528(7) Uani d . 1 . . C
C2 0.7833(4) 0.6483(2) 0.1585(3) 0.0634(8) Uani d D 1 . . C
C1 0.8210(4) 1.0487(2) 0.2322(3) 0.0643(8) Uani d D 1 . . C
C7 0.7050(6) 1.2015(3) 0.1317(4) 0.1045(14) Uani d D 1 . . C
H7A 0.6170 1.2050 0.1731 0.157 Uiso calc R 1 . . H
H7B 0.8018 1.2366 0.1919 0.157 Uiso calc R 1 . . H
C8 0.6511(8) 1.2459(3) -0.0014(5) 0.147(2) Uani d D 1 . . C
H8A 0.7405 1.2448 -0.0400 0.220 Uiso calc R 1 . . H
H8B 0.6188 1.3135 0.0064 0.220 Uiso calc R 1 . . H
H8C 0.5574 1.2097 -0.0612 0.220 Uiso calc R 1 . . H
O2A 0.8036(5) 0.5971(3) 0.2760(3) 0.0589(10) Uani d PD 0.80 A 1 O
C4A 0.7403(6) 0.4944(3) 0.2632(5) 0.0631(12) Uani d PD 0.80 A 1 C
H4A1 0.7597 0.4626 0.1843 0.095 Uiso calc PR 0.80 A 1 H
H4A2 0.8008 0.4574 0.3463 0.095 Uiso calc PR 0.80 A 1 H
C5A 0.5614(7) 0.4919(6) 0.2445(7) 0.0794(16) Uani d PD 0.80 A 1 C
H5A1 0.5430 0.5176 0.3264 0.119 Uiso calc PR 0.80 A 1 H
H5A2 0.5220 0.4245 0.2294 0.119 Uiso calc PR 0.80 A 1 H
H5A3 0.5019 0.5317 0.1655 0.119 Uiso calc PR 0.80 A 1 H
O2B 0.719(2) 0.6007(12) 0.2393(16) 0.084(6) Uani d PD 0.20 A 2 O
C4B 0.664(6) 0.5014(16) 0.183(3) 0.138(14) Uani d PD 0.20 A 2 C
H4B1 0.5768 0.5055 0.0934 0.166 Uiso calc PR 0.20 A 2 H
H4B2 0.7566 0.4629 0.1733 0.166 Uiso calc PR 0.20 A 2 H
C5B 0.602(6) 0.459(4) 0.288(3) 0.18(3) Uani d PD 0.20 A 2 C
H5B1 0.6896 0.4592 0.3767 0.276 Uiso calc PR 0.20 A 2 H
H5B2 0.5663 0.3918 0.2629 0.276 Uiso calc PR 0.20 A 2 H
H5B3 0.5097 0.4977 0.2942 0.276 Uiso calc PR 0.20 A 2 H
H1 0.847(4) 0.784(2) 0.0069(17) 0.075(9) Uiso d D 1 . . H
H3 0.923(4) 0.911(2) 0.401(2) 0.092(11) Uiso d D 1 . . H

loop_
_atom_site_aniso_label
_atom_site_aniso_U_11
_atom_site_aniso_U_22
_atom_site_aniso_U_33
_atom_site_aniso_U_12
_atom_site_aniso_U_13
_atom_site_aniso_U_23
O1 0.129(2) 0.0788(16) 0.0646(14) -0.0342(15) 0.0471(13) -0.0249(12)
O3 0.147(2) 0.0636(14) 0.0590(13) 0.0031(14) 0.0269(13) -0.0160(11)
O4 0.1149(18) 0.0512(13) 0.0644(13) 0.0095(12) 0.0186(12) -0.0018(10)
N1 0.0804(16) 0.0499(13) 0.0345(12) -0.0012(11) 0.0271(11) -0.0014(9)
N2 0.0755(15) 0.0511(13) 0.0391(12) 0.0019(11) 0.0215(10) 0.0023(10)
N4 0.105(2) 0.0488(14) 0.0339(12) -0.0106(13) 0.0204(12) -0.0044(10)
N5 0.1063(19) 0.0496(14) 0.0413(12) -0.0105(13) 0.0345(12) -0.0030(10)
C6 0.0736(18) 0.0534(16) 0.0388(13) -0.0045(13) 0.0265(12) -0.0012(11)
C3 0.0715(18) 0.0492(16) 0.0408(14) -0.0069(13) 0.0225(12) -0.0023(11)
C2 0.086(2) 0.0601(18) 0.0565(18) -0.0096(15) 0.0398(15) -0.0137(14)
C1 0.087(2) 0.0537(17) 0.0516(17) -0.0038(16) 0.0226(15) -0.0036(13)
C7 0.151(4) 0.054(2) 0.097(3) 0.012(2) 0.024(2) -0.0022(19)
C8 0.219(6) 0.072(3) 0.114(4) 0.032(3) 0.004(3) 0.008(3)
O2A 0.082(3) 0.0513(17) 0.0492(15) -0.0147(18) 0.0289(16) -0.0019(12)
C4A 0.087(3) 0.052(2) 0.057(2) -0.005(2) 0.032(2) -0.004(2)
C5A 0.080(3) 0.080(4) 0.077(5) -0.013(3) 0.025(3) 0.000(3)
O2B 0.087(12) 0.057(8) 0.123(14) -0.037(10) 0.055(10) -0.008(8)
C4B 0.28(5) 0.065(14) 0.12(2) -0.08(2) 0.12(3) -0.035(15)
C5B 0.25(5) 0.22(5) 0.063(19) -0.15(4) 0.04(2) 0.01(2)

loop_
_atom_type_symbol
_atom_type_description
_atom_type_scat_dispersion_real
_atom_type_scat_dispersion_imag
_atom_type_scat_source
C C 0.0033 0.0016 'International Tables Vol C Tables 4.2.6.8 and 6.1.1.4'
H H 0.0000 0.0000 'International Tables Vol C Tables 4.2.6.8 and 6.1.1.4'
N N 0.0061 0.0033 'International Tables Vol C Tables 4.2.6.8 and 6.1.1.4'
O O 0.0106 0.0060 'International Tables Vol C Tables 4.2.6.8 and 6.1.1.4'

loop_
_geom_angle_atom_site_label_1
_geom_angle_atom_site_label_2
_geom_angle_atom_site_label_3
_geom_angle
_geom_angle_publ_flag
C1 O4 C7 116.9(3) ?
C6 N1 N2 113.9(2) yes
C6 N1 H1 116(2) ?
N2 N1 H1 112(2) ?
C3 N2 N1 111.5(2) yes
C3 N4 N5 113.1(2) yes
C3 N4 H3 114(2) ?
N5 N4 H3 108(2) ?
C6 N5 N4 111.3(2) yes
N5 C6 N1 121.2(2) yes
N5 C6 C2 120.0(2) ?
N1 C6 C2 118.9(2) ?
N2 C3 N4 121.3(2) yes
N2 C3 C1 121.9(2) ?
N4 C3 C1 116.7(2) ?
O1 C2 O2B 112.5(8) ?
O1 C2 O2A 127.5(3) ?
O1 C2 C6 122.0(3) ?
O2B C2 C6 120.4(8) ?
O2A C2 C6 110.3(3) ?
O3 C1 O4 125.2(3) ?
O3 C1 C3 121.7(3) ?
O4 C1 C3 113.1(2) ?
C8 C7 O4 108.8(3) ?
C8 C7 H7A 109.9 ?
O4 C7 H7A 109.9 ?
C8 C7 H7B 109.9 ?
O4 C7 H7B 109.9 ?
H7A C7 H7B 108.3 ?
C7 C8 H8A 109.5 ?
C7 C8 H8B 109.5 ?
H8A C8 H8B 109.5 ?
C7 C8 H8C 109.5 ?
H8A C8 H8C 109.5 ?
H8B C8 H8C 109.5 ?
C2 O2A C4A 117.9(3) ?
C5A C4A O2A 111.4(4) ?
C5A C4A H4A1 109.3 ?
O2A C4A H4A1 109.3 ?
C5A C4A H4A2 109.3 ?
O2A C4A H4A2 109.3 ?
H4A1 C4A H4A2 108.0 ?
C2 O2B C4B 110.5(15) ?
C5B C4B O2B 103(2) ?
C5B C4B H4B1 111.3 ?
O2B C4B H4B1 111.3 ?
C5B C4B H4B2 111.3 ?
O2B C4B H4B2 111.3 ?
H4B1 C4B H4B2 109.2 ?
C4B C5B H5B1 109.5 ?
C4B C5B H5B2 109.5 ?
H5B1 C5B H5B2 109.5 ?
C4B C5B H5B3 109.5 ?
H5B1 C5B H5B3 109.5 ?
H5B2 C5B H5B3 109.5 ?

loop_
_geom_bond_atom_site_label_1
_geom_bond_atom_site_label_2
_geom_bond_distance
_geom_bond_publ_flag
O1 C2 1.193(3) ?
O3 C1 1.199(3) ?
O4 C1 1.306(3) ?
O4 C7 1.463(4) ?
N1 C6 1.392(3) yes
N1 N2 1.408(3) yes
N1 H1 0.859(10) ?
N2 C3 1.272(3) yes
N4 C3 1.394(3) yes
N4 N5 1.416(3) yes
N4 H3 0.856(10) ?
N5 C6 1.277(3) yes
C6 C2 1.486(4) ?
C3 C1 1.479(4) ?
C2 O2B 1.292(9) ?
C2 O2A 1.340(4) ?
C7 C8 1.410(5) ?
C7 H7A 0.9700 ?
C7 H7B 0.9700 ?
C8 H8A 0.9600 ?
C8 H8B 0.9600 ?
C8 H8C 0.9600 ?
O2A C4A 1.472(5) ?
C4A C5A 1.465(7) ?
C4A H4A1 0.9700 ?
C4A H4A2 0.9700 ?
C5A H5A1 0.9600 ?
C5A H5A2 0.9600 ?
C5A H5A3 0.9600 ?
O2B C4B 1.466(10) ?
C4B C5B 1.453(10) ?
C4B H4B1 0.9700 ?
C4B H4B2 0.9700 ?
C5B H5B1 0.9600 ?
C5B H5B2 0.9600 ?
C5B H5B3 0.9600 ?

loop_
_geom_torsion_atom_site_label_1
_geom_torsion_atom_site_label_2
_geom_torsion_atom_site_label_3
_geom_torsion_atom_site_label_4
_geom_torsion
C6 N1 N2 C3 40.3(3)
C3 N4 N5 C6 41.6(3)
N4 N5 C6 N1 -2.5(4)
N4 N5 C6 C2 177.4(3)
N2 N1 C6 N5 -40.2(4)
N2 N1 C6 C2 140.0(3)
N1 N2 C3 N4 -0.7(3)
N1 N2 C3 C1 176.6(3)
N5 N4 C3 N2 -41.8(4)
N5 N4 C3 C1 140.8(3)
N5 C6 C2 O1 167.3(3)
N1 C6 C2 O1 -12.8(4)
N5 C6 C2 O2B 14.6(11)
N1 C6 C2 O2B -165.6(10)
N5 C6 C2 O2A -17.3(4)
N1 C6 C2 O2A 162.6(3)
C7 O4 C1 O3 -3.2(5)
C7 O4 C1 C3 178.3(3)
N2 C3 C1 O3 -174.4(3)
N4 C3 C1 O3 3.1(4)
N2 C3 C1 O4 4.2(4)
N4 C3 C1 O4 -178.4(2)
C1 O4 C7 C8 171.3(4)
O1 C2 O2A C4A -9.0(6)
O2B C2 O2A C4A 60.0(17)
C6 C2 O2A C4A 175.9(3)
C2 O2A C4A C5A -83.0(6)
O1 C2 O2B C4B 23(3)
O2A C2 O2B C4B -104(3)
C6 C2 O2B C4B 178(2)
C2 O2B C4B C5B 178(3)
